data_2005042
loop_
_publ_author_name
'Popek, T.'
'Mazurek, J.'
'Lis, T.'

_publ_section_title
;1-<i>O</i>-Benzyl-\b-<small>L</small>-arabinopyranose,
 1-<i>O</i>-Benzyl-3,4-<i>O</i>-isopropylidene-\b-<small>L</small>-arabinopyranose
 and
 1-<i>O</i>-Benzyl-2-<i>O</i>-benzoyl-3,4-<i>O</i>-isopropylidene-\b-<small>L</small>-arabinopyranose
;
_journal_issue 6
_journal_name_full 'Acta Crystallographica Section C'
_journal_page_first 1558
_journal_page_last 1563
_journal_paper_doi 10.1107/S0108270195016143
_journal_volume 52
_journal_year 1996
_chemical_formula_sum 'C12 H16 O5'
_chemical_formula_weight 240.25
_chemical_name_common 1-O-benzyl-\b-L-arabinopyranose
_chemical_name_systematic 1-O-benzyl-\b-L-arabinopyranose
_space_group_IT_number 19
_symmetry_cell_setting orthorhombic
_symmetry_space_group_name_Hall 'P 2ac 2ab'
_symmetry_space_group_name_H-M 'P 21 21 21'
_cell_angle_alpha 90.
_cell_angle_beta 90.
_cell_angle_gamma 90.
_cell_formula_units_Z 4
_cell_length_a 5.858(3)
_cell_length_b 8.171(3)
_cell_length_c 24.367(7)
_cell_measurement_reflns_used 25
_cell_measurement_temperature 293.0(10)
_cell_measurement_theta_max 16
_cell_measurement_theta_min 9
_cell_volume 1166.3(8)
_computing_cell_refinement 'Kuma KM4 software 1987'
_computing_data_collection 'Kuma KM4 software 1987'
_computing_data_reduction 'Kuma KM4 software 1987'
_computing_structure_refinement 'SHELXL-93 (Sheldrick, 1993)'
_computing_structure_solution 'SHELXS-86 (Sheldrick, 1990)'
_diffrn_ambient_temperature 293(2)
_diffrn_measurement_device 'Kuma KM-4 automatic diffractometer'
_diffrn_measurement_method 'profile data from omega/2theta scans'
_diffrn_radiation_monochromator graphite
_diffrn_radiation_source 'fine-focus sealed tube'
_diffrn_radiation_type CuK\a
_diffrn_radiation_wavelength 1.5418
_diffrn_reflns_av_R_equivalents 0.030
_diffrn_reflns_av_sigmaI/netI 0.0620
_diffrn_reflns_limit_h_max 7
_diffrn_reflns_limit_h_min 0
_diffrn_reflns_limit_k_max 10
_diffrn_reflns_limit_k_min 0
_diffrn_reflns_limit_l_max 30
_diffrn_reflns_limit_l_min 0
_diffrn_reflns_number 1544
_diffrn_reflns_theta_max 80
_diffrn_reflns_theta_min 2
_diffrn_standards_decay_% 1
_diffrn_standards_interval_count 100
_diffrn_standards_number 3
_exptl_absorpt_coefficient_mu 0.895
_exptl_absorpt_correction_type none
_exptl_crystal_colour colourless
_exptl_crystal_density_diffrn 1.368(2)
_exptl_crystal_density_meas 1.36
_exptl_crystal_density_method 'flotation in CHCl~3~/CH~2~Cl~2~'
_exptl_crystal_description parallelepiped
_exptl_crystal_F_000 512
_exptl_crystal_size_max 0.5
_exptl_crystal_size_mid 0.2
_exptl_crystal_size_min 0.1
_refine_diff_density_max 0.164
_refine_diff_density_min -0.180
_refine_ls_abs_structure_details 'Flack H D (1983), Acta Cryst. A39, 876-881'
_refine_ls_abs_structure_Flack -0.3(2)
_refine_ls_extinction_method none
_refine_ls_goodness_of_fit_all 1.041
_refine_ls_goodness_of_fit_obs 1.102
_refine_ls_matrix_type full
_refine_ls_number_parameters 179
_refine_ls_number_reflns 1515
_refine_ls_number_restraints 0
_refine_ls_R_factor_all 0.0426
_refine_ls_R_factor_obs 0.0327
_refine_ls_shift/esd_max -0.087
_refine_ls_shift/esd_mean 0.007
_refine_ls_structure_factor_coef Fsqd
_refine_ls_weighting_details 'w=1/[\s^2^(Fo^2^)+(0.0705P)^2^+0.0336P] where P=(Fo^2^+2Fc^2^)/3'
_refine_ls_weighting_scheme calc
_refine_ls_wR_factor_all 0.0950
_refine_ls_wR_factor_obs 0.0913
_reflns_number_observed 1278
_reflns_number_total 1515
_reflns_observed_criterion >2sigma(I)
_cod_data_source_file ns1003.cif
_cod_data_source_block I
_cod_depositor_comments
;
 Replacing the "\%beta" substring with the "\b" substring in the values
 of the _chemical_name_systematic and _chemical_name_common data items.

 Antanas Vaitkus,
 2017-03-29

The following automatic conversions were performed:

'_refine_ls_weighting_scheme' value 'calc
w=1/[\s^2^(Fo^2^)+(0.0705P)^2^+0.0336P] where P=(Fo^2^+2Fc^2^)/3' was
changed to 'calc'. New tag '_refine_ls_weighting_details' was
created. The value of the new tag was set to
'w=1/[\s^2^(Fo^2^)+(0.0705P)^2^+0.0336P] where P=(Fo^2^+2Fc^2^)/3'.

Automatic conversion script
Id: cif_fix_values 3143 2015-03-26 13:38:13Z robertas 
;
_cod_database_code 2005042

loop_
_symmetry_equiv_pos_as_xyz
'x, y, z'
'-x+1/2, -y, z+1/2'
'x+1/2, -y+1/2, -z'
'-x, y+1/2, -z+1/2'

loop_
_atom_site_aniso_label
_atom_site_aniso_U_11
_atom_site_aniso_U_22
_atom_site_aniso_U_33
_atom_site_aniso_U_12
_atom_site_aniso_U_13
_atom_site_aniso_U_23
O1 0.0361(7) 0.0364(7) 0.0533(7) 0.0028(6) 0.0070(6) 0.0152(6)
O2 0.0370(7) 0.0301(7) 0.0473(7) 0.0004(5) -0.0012(6) -0.0085(6)
O3 0.0408(7) 0.0371(7) 0.0411(7) -0.0061(6) 0.0112(6) -0.0030(6)
O4 0.0402(8) 0.0295(6) 0.0474(7) 0.0004(6) 0.0010(6) 0.0030(6)
O5 0.0370(7) 0.0401(7) 0.0446(6) 0.0019(6) 0.0085(6) 0.0002(6)
C1 0.0262(8) 0.0313(8) 0.0470(9) 0.0015(7) 0.0022(7) 0.0037(7)
C2 0.0264(7) 0.0241(7) 0.0381(8) 0.0021(6) -0.0025(6) -0.0010(6)
C3 0.0261(7) 0.0293(8) 0.0352(7) -0.0014(6) -0.0005(6) 0.0028(6)
C4 0.0328(8) 0.0331(8) 0.0332(7) -0.0010(7) -0.0032(7) -0.0002(7)
C5 0.0462(11) 0.0457(10) 0.0328(8) -0.0035(9) 0.0022(7) 0.0000(8)
C10 0.0458(11) 0.0569(12) 0.0611(12) 0.0020(11) 0.0119(10) 0.0251(11)
C11 0.0520(11) 0.0365(10) 0.0403(9) -0.0083(9) -0.0006(8) 0.0024(8)
C12 0.0509(11) 0.0449(10) 0.0420(9) -0.0027(9) -0.0063(9) 0.0015(9)
C13 0.0571(13) 0.0562(13) 0.0599(12) 0.0029(12) -0.0189(11) 0.0002(11)
C14 0.091(3) 0.0588(14) 0.0608(14) -0.0049(15) -0.0351(15) 0.0138(12)
C15 0.090(2) 0.0742(18) 0.0414(10) -0.0262(16) -0.0116(12) 0.0163(12)
C16 0.0675(15) 0.0582(13) 0.0449(10) -0.0140(13) 0.0028(10) 0.0061(10)

loop_
_atom_site_label
_atom_site_occupancy
_atom_site_fract_x
_atom_site_fract_y
_atom_site_fract_z
_atom_site_U_iso_or_equiv
_atom_site_thermal_displace_type
_atom_site_calc_flag
_atom_site_refinement_flags
_atom_site_type_symbol
O1 1 .6517(3) .32063(17) .84688(6) .0420(4) Uani d . O
O2 1 .6907(3) .36386(15) .73264(5) .0381(3) Uani d . O
O3 1 1.0207(3) .6148(2) .74038(5) .0397(4) Uani d . O
O4 1 .7550(3) .84430(17) .79944(6) .0390(3) Uani d . O
O5 1 .4965(3) .58389(16) .85563(5) .0406(4) Uani d . O
C1 1 .5297(3) .4467(3) .82090(7) .0348(4) Uani d . C
C2 1 .6640(3) .49652(19) .76989(6) .0295(4) Uani d . C
C3 1 .8941(3) .5648(2) .78731(7) .0302(4) Uani d . C
C4 1 .8578(3) .7083(3) .82668(6) .0330(4) Uani d . C
C5 1 .7081(4) .6535(3) .87425(7) .0416(5) Uani d . C
C10 1 .5242(4) .2369(3) .88786(10) .0546(6) Uani d . C
C11 1 .6816(4) .1360(3) .92324(7) .0429(5) Uani d . C
C12 1 .8928(4) .0853(3) .90477(8) .0460(5) Uani d . C
C13 1 1.0273(5) -.0165(4) .93702(10) .0577(6) Uani d . C
C14 1 .9517(6) -.0669(4) .98768(11) .0700(8) Uani d . C
C15 1 .7428(6) -.0138(4) 1.00711(9) .0685(8) Uani d . C
C16 1 .6084(5) .0869(4) .97528(9) .0569(6) Uani d . C
H1 1 .3804 .4045 .8095 .055(7) Uiso calc R H
H2 1 .5793 .5836 .7512 .031(5) Uiso calc R H
H3 1 .9795 .4789 .8064 .028(5) Uiso calc R H
H4 1 1.0064 .7424 .8412 .035(6) Uiso calc R H
H51 1 .7899 .5730 .8959 .048(7) Uiso calc R H
H52 1 .6760 .7467 .8977 .046(7) Uiso calc R H
H101 1 .4123 .1662 .8706 .086(11) Uiso calc R H
H102 1 .4434 .3155 .9105 .071(9) Uiso calc R H
H12 1 .9452 .1194 .8706 .053(7) Uiso calc R H
H13 1 1.1692 -0.0506 .9243 .077(10) Uiso calc R H
H14 1 1.0410 -0.1367 1.0088 .101(12) Uiso calc R H
H15 1 .6929 -0.0461 1.0417 .083(11) Uiso calc R H
H16 1 .4680 .1225 .9885 .082(11) Uiso calc R H
H20 1 .792(9) .281(5) .7470(15) .118(14) Uiso d . H
H30 1 1.078(7) .524(5) .7222(13) .093(12) Uiso d . H
H40 1 .632(8) .840(5) .7968(15) .097(14) Uiso d . H

loop_
_atom_type_symbol
_atom_type_description
_atom_type_scat_dispersion_real
_atom_type_scat_dispersion_imag
_atom_type_scat_source
C C 0.0181 0.0091 'International Tables Vol C Tables 4.2.6.8 and 6.1.1.4'
H H 0.0000 0.0000 'International Tables Vol C Tables 4.2.6.8 and 6.1.1.4'
O O 0.0492 0.0322 'International Tables Vol C Tables 4.2.6.8 and 6.1.1.4'

loop_
_geom_angle_atom_site_label_1
_geom_angle_atom_site_label_2
_geom_angle_atom_site_label_3
_geom_angle
_geom_angle_publ_flag
C1 O1 C10 113.7(2) yes
C1 O5 C5 112.5(2) yes
O5 C1 C2 110.2(2) yes
C3 C2 C1 109.1(2) yes
C2 C3 C4 109.5(2) yes
C5 C4 C3 109.4(2) yes
O5 C5 C4 111.9(2) yes
O1 C1 O5 112.4(2) yes
O1 C1 C2 107.5(2) yes
O2 C2 C3 111.1(2) yes
O2 C2 C1 111.9(2) yes
O3 C3 C2 110.1(2) yes
O3 C3 C4 110.9(2) yes
O4 C4 C5 109.9(2) yes
O4 C4 C3 111.3(2) yes
O1 C10 C11 110.1(2) yes
C12 C11 C16 119.0(3) ?
C12 C11 C10 121.7(2) ?
C16 C11 C10 119.2(3) ?
C11 C12 C13 120.2(2) ?
C14 C13 C12 120.3(3) ?
C13 C14 C15 119.9(3) ?
C16 C15 C14 120.0(3) ?
C15 C16 C11 120.4(3) ?
C2 O2 H20 112.(2) no
C3 O3 H30 110.(2) no
C4 O4 H40 115.(3) no

loop_
_geom_bond_atom_site_label_1
_geom_bond_atom_site_label_2
_geom_bond_distance
_geom_bond_publ_flag
O1 C1 1.404(2) yes
O1 C10 1.422(2) yes
O2 C2 1.422(2) yes
O3 C3 1.423(2) yes
O4 C4 1.428(2) yes
O5 C1 1.418(2) yes
O5 C5 1.437(2) yes
C1 C2 1.526(2) yes
C2 C3 1.520(2) yes
C3 C4 1.530(2) yes
C4 C5 1.521(2) yes
C10 C11 1.508(3) ?
C11 C12 1.380(3) ?
C11 C16 1.397(3) ?
C12 C13 1.389(3) ?
C13 C14 1.375(4) ?
C14 C15 1.382(5) ?
C15 C16 1.378(4) ?
O2 H20 0.97(5) no
O3 H30 0.93(4) no
O4 H40 0.73(5) no

loop_
_geom_torsion_atom_site_label_1
_geom_torsion_atom_site_label_2
_geom_torsion_atom_site_label_3
_geom_torsion_atom_site_label_4
_geom_torsion
_geom_torsion_publ_flag
C10 O1 C1 O5 71.9(3) yes
C10 O1 C1 C2 -166.7(2) yes
C1 O1 C10 C11 -165.3(2) yes
O1 C10 C11 C12 -22.9(4) yes
O1 C10 C11 C16 159.7(2) yes
C5 O5 C1 C2 -60.6(2) no
O5 C1 C2 C3 59.6(2) no
C1 C2 C3 O3 -179.0(2) no
C1 C2 C3 C4 -56.9(2) no
C2 C3 C4 C5 54.4(2) no
C1 O5 C5 C4 58.8(2) no
C3 C4 C5 O5 -54.7(2) no
O3 C3 C4 O4 54.4(2) no
C5 O5 C1 O1 59.2(2) no
O1 C1 C2 O2 60.2(2) no
O5 C1 C2 O2 -177.0(2) no
O1 C1 C2 C3 -63.2(2) no
O2 C2 C3 O3 57.2(2) no
O2 C2 C3 C4 179.3(2) no
C2 C3 C4 O4 -67.3(2) no
O3 C3 C4 C5 176.0(2) no
O4 C4 C5 O5 67.8(2) no
C16 C11 C12 C13 1.7(4) no
C10 C11 C12 C13 -175.8(3) no
C11 C12 C13 C14 -0.3(4) no
C12 C13 C14 C15 -1.2(4) no
C13 C14 C15 C16 1.3(4) no
C14 C15 C16 C11 0.1(4) no
C12 C11 C16 C15 -1.6(4) no
C10 C11 C16 C15 175.9(3) no

loop_
_cod_related_entry_id
_cod_related_entry_database
_cod_related_entry_code
1 ChemSpider 9108839
